data_4516221
loop_
_publ_author_name
'Gair, Joseph J.'
'Haines, Brandon E.'
'Filatov, Alexander S.'
'Musaev, Djamaladdin G.'
'Lewis, Jared C.'

_publ_section_title
;
 Di-Palladium Complexes are Active Catalysts for Mono-N-Protected Amino
 Acid-Accelerated Enantioselective C--H Functionalization
;
_journal_name_full 'ACS Catalysis'
_journal_page_first 11386
_journal_paper_doi 10.1021/acscatal.9b03887
_journal_year 2019
_chemical_formula_moiety 'C32 H32 N2 O4 Pd'
_chemical_formula_sum 'C32 H32 N2 O4 Pd'
_chemical_formula_weight 614.99
_space_group_crystal_system orthorhombic
_space_group_IT_number 61
_space_group_name_Hall '-P 2ac 2ab'
_space_group_name_H-M_alt 'P b c a'
_atom_sites_solution_hydrogens geom
_atom_sites_solution_primary dual
_atom_sites_solution_secondary difmap
_audit_creation_date 2018-03-16
_audit_creation_method
;
Olex2 1.2
(compiled 2017.08.10 svn.r3458 for OlexSys, GUI svn.r5381)
;
_cell_angle_alpha 90
_cell_angle_beta 90
_cell_angle_gamma 90
_cell_formula_units_Z 8
_cell_length_a 19.9077(6)
_cell_length_b 12.8327(4)
_cell_length_c 22.0152(7)
_cell_measurement_reflns_used 9899
_cell_measurement_temperature 100(2)
_cell_measurement_theta_max 22.41
_cell_measurement_theta_min 2.26
_cell_volume 5624.2(3)
_computing_cell_refinement 'SAINT v8.37A (Bruker, 2015)'
_computing_data_collection 'APEX3 v.2015.9-0 (Bruker AXS Inc., 2015)'
_computing_data_reduction 'SAINT v8.37A (Bruker, 2015)'
_computing_molecular_graphics 'Olex2 (Dolomanov et al., 2009)'
_computing_publication_material 'Olex2 (Dolomanov et al., 2009)'
_computing_structure_refinement 'ShelXL (Sheldrick, 2015)'
_computing_structure_solution 'ShelXT (Sheldrick, 2015)'
_diffrn_ambient_temperature 100(2)
_diffrn_detector 'Pilatus1M(CdTe) pixel array detector'
_diffrn_detector_area_resol_mean 30
_diffrn_detector_type 'CMOS pixel array detector'
_diffrn_measured_fraction_theta_full 0.999
_diffrn_measured_fraction_theta_max 0.999
_diffrn_measurement_device 'three-circle diffractometer'
_diffrn_measurement_device_type 'three-circle diffractometer'
_diffrn_measurement_method 'phi rotation'
_diffrn_radiation_collimation '0.2 mm sinlge-pinhole'
_diffrn_radiation_monochromator 'Si(111) & Si(311)'
_diffrn_radiation_probe x-ray
_diffrn_radiation_type synchrotron
_diffrn_radiation_wavelength 0.41328
_diffrn_reflns_av_R_equivalents 0.0554
_diffrn_reflns_av_unetI/netI 0.0164
_diffrn_reflns_Laue_measured_fraction_full 0.999
_diffrn_reflns_Laue_measured_fraction_max 0.999
_diffrn_reflns_limit_h_max 25
_diffrn_reflns_limit_h_min -25
_diffrn_reflns_limit_k_max 16
_diffrn_reflns_limit_k_min -16
_diffrn_reflns_limit_l_max 28
_diffrn_reflns_limit_l_min -28
_diffrn_reflns_number 151924
_diffrn_reflns_point_group_measured_fraction_full 0.999
_diffrn_reflns_point_group_measured_fraction_max 0.999
_diffrn_reflns_theta_full 14.357
_diffrn_reflns_theta_max 15.498
_diffrn_reflns_theta_min 1.190
_diffrn_source synchrotron
_diffrn_source_type 'Insertion Device, Station 15 ID-B, APS, Argonne Nat'l Lab'
_diffrn_standards_number 0
_exptl_absorpt_coefficient_mu 0.905
_exptl_absorpt_correction_T_max 0.7449
_exptl_absorpt_correction_T_min 0.7019
_exptl_absorpt_correction_type multi-scan
_exptl_absorpt_process_details
;
SADABS-2016/2 (Bruker,2016/2) was used for absorption correction. 
wR2(int) was 0.0827 before and 0.0641 after correction. 
The Ratio of minimum to maximum transmission is 0.9423. 
;
_exptl_crystal_colour yellow
_exptl_crystal_colour_primary yellow
_exptl_crystal_density_diffrn 1.453
_exptl_crystal_description block
_exptl_crystal_F_000 2528
_exptl_crystal_size_max 0.1
_exptl_crystal_size_mid 0.1
_exptl_crystal_size_min 0.1
_refine_diff_density_max 0.403
_refine_diff_density_min -2.059
_refine_diff_density_rms 0.139
_refine_ls_extinction_method none
_refine_ls_goodness_of_fit_ref 1.123
_refine_ls_hydrogen_treatment constr
_refine_ls_matrix_type full
_refine_ls_number_parameters 352
_refine_ls_number_reflns 6364
_refine_ls_number_restraints 0
_refine_ls_restrained_S_all 1.123
_refine_ls_R_factor_all 0.0340
_refine_ls_R_factor_gt 0.0321
_refine_ls_shift/su_max 0.003
_refine_ls_shift/su_mean 0.000
_refine_ls_structure_factor_coef Fsqd
_refine_ls_weighting_details 'w=1/[\s^2^(Fo^2^)+(0.0501P)^2^+3.5385P] where P=(Fo^2^+2Fc^2^)/3'
_refine_ls_weighting_scheme calc
_refine_ls_wR_factor_gt 0.0867
_refine_ls_wR_factor_ref 0.0881
_reflns_Friedel_coverage 0.000
_reflns_number_gt 5898
_reflns_number_total 6364
_reflns_threshold_expression 'I > 2\s(I)'
_cod_data_source_file cs9b03887_si_002.cif
_cod_data_source_block 08_Pd_GlyNBn2
_cod_database_code 4516221
_shelx_shelxl_version_number 2018/3
_shelx_space_group_comment
;
The symmetry employed for this shelxl refinement is uniquely defined
by the following loop, which should always be used as a source of
symmetry information in preference to the above space-group names.
They are only intended as comments.
;
_shelx_estimated_absorpt_t_max 0.915
_shelx_estimated_absorpt_t_min 0.915
_olex2_refinement_description
;
1. Fixed Uiso
 At 1.2 times of:
  All C(H) groups, All C(H,H) groups
2.a Secondary CH2 refined with riding coordinates:
 C2(H2A,H2B), C3(H3A,H3B), C10(H10A,H10B), C18(H18A,H18B), C19(H19A,H19B),
 C26(H26A,H26B)
2.b Aromatic/amide H refined with riding coordinates:
 C5(H5), C6(H6), C7(H7), C8(H8), C9(H9), C12(H12), C13(H13), C14(H14),
 C15(H15), C16(H16), C21(H21), C22(H22), C23(H23), C24(H24), C25(H25), C28(H28),
  C29(H29), C30(H30), C31(H31), C32(H32)
;
_olex2_submission_special_instructions 'No special instructions were received'

loop_
_space_group_symop_operation_xyz
'x, y, z'
'-x+1/2, -y, z+1/2'
'-x, y+1/2, -z+1/2'
'x+1/2, -y+1/2, -z'
'-x, -y, -z'
'x-1/2, y, -z-1/2'
'x, -y-1/2, z-1/2'
'-x-1/2, y-1/2, z'

loop_
_atom_site_label
_atom_site_type_symbol
_atom_site_fract_x
_atom_site_fract_y
_atom_site_fract_z
_atom_site_U_iso_or_equiv
_atom_site_adp_type
_atom_site_occupancy
_atom_site_site_symmetry_order
_atom_site_calc_flag
_atom_site_refinement_flags_posn
Pd1 Pd 0.37467(2) 0.26160(2) 0.74463(2) 0.01223(7) Uani 1 1 d .
O1 O 0.40529(6) 0.40979(9) 0.74423(5) 0.0170(2) Uani 1 1 d .
O2 O 0.36731(7) 0.57224(13) 0.73757(8) 0.0280(3) Uani 1 1 d .
O3 O 0.34494(6) 0.11235(9) 0.74372(5) 0.0154(2) Uani 1 1 d .
O4 O 0.38211(6) -0.04664(12) 0.76543(8) 0.0259(3) Uani 1 1 d .
N1 N 0.28077(7) 0.32786(11) 0.74919(6) 0.0129(3) Uani 1 1 d .
N2 N 0.46919(7) 0.19601(11) 0.74561(6) 0.0144(3) Uani 1 1 d .
C1 C 0.35804(9) 0.47834(14) 0.73603(8) 0.0178(3) Uani 1 1 d .
C2 C 0.28899(8) 0.43358(12) 0.72124(8) 0.0183(3) Uani 1 1 d .
H2A H 0.253716 0.480858 0.736906 0.022 Uiso 1 1 calc R
H2B H 0.283634 0.428366 0.676640 0.022 Uiso 1 1 calc R
C3 C 0.26505(8) 0.34502(12) 0.81570(7) 0.0179(3) Uani 1 1 d .
H3A H 0.298073 0.394796 0.832701 0.021 Uiso 1 1 calc R
H3B H 0.220005 0.377156 0.819166 0.021 Uiso 1 1 calc R
C4 C 0.26636(10) 0.24659(13) 0.85312(9) 0.0211(4) Uani 1 1 d .
C5 C 0.32533(10) 0.21683(16) 0.88312(9) 0.0278(4) Uani 1 1 d .
H5 H 0.364261 0.259446 0.880650 0.033 Uiso 1 1 calc R
C6 C 0.32692(13) 0.12509(19) 0.91646(10) 0.0416(6) Uani 1 1 d .
H6 H 0.367218 0.104792 0.936316 0.050 Uiso 1 1 calc R
C7 C 0.27082(15) 0.06339(17) 0.92102(10) 0.0470(6) Uani 1 1 d .
H7 H 0.272590 0.000104 0.943355 0.056 Uiso 1 1 calc R
C8 C 0.21175(14) 0.09347(17) 0.89308(10) 0.0415(6) Uani 1 1 d .
H8 H 0.172664 0.051519 0.896956 0.050 Uiso 1 1 calc R
C9 C 0.20938(10) 0.18475(15) 0.85940(8) 0.0283(4) Uani 1 1 d .
H9 H 0.168559 0.205187 0.840491 0.034 Uiso 1 1 calc R
C10 C 0.22316(8) 0.26886(13) 0.72120(8) 0.0176(3) Uani 1 1 d .
H10A H 0.221931 0.198305 0.739354 0.021 Uiso 1 1 calc R
H10B H 0.180838 0.304411 0.732525 0.021 Uiso 1 1 calc R
C11 C 0.22477(9) 0.25749(14) 0.65325(9) 0.0208(4) Uani 1 1 d .
C12 C 0.25230(9) 0.16878(14) 0.62630(8) 0.0246(4) Uani 1 1 d .
H12 H 0.272509 0.116758 0.650967 0.030 Uiso 1 1 calc R
C13 C 0.25036(11) 0.15598(17) 0.56355(9) 0.0335(4) Uani 1 1 d .
H13 H 0.269427 0.095517 0.545588 0.040 Uiso 1 1 calc R
C14 C 0.22060(12) 0.23138(19) 0.52709(10) 0.0374(5) Uani 1 1 d .
H14 H 0.219730 0.222894 0.484234 0.045 Uiso 1 1 calc R
C15 C 0.19227(10) 0.31882(18) 0.55342(10) 0.0356(5) Uani 1 1 d .
H15 H 0.171620 0.370165 0.528563 0.043 Uiso 1 1 calc R
C16 C 0.19385(9) 0.33192(16) 0.61605(9) 0.0276(4) Uani 1 1 d .
H16 H 0.173819 0.391833 0.633783 0.033 Uiso 1 1 calc R
C17 C 0.39156(9) 0.04695(14) 0.76028(8) 0.0160(3) Uani 1 1 d .
C18 C 0.45901(8) 0.09476(12) 0.77737(8) 0.0185(3) Uani 1 1 d .
H18A H 0.460757 0.105903 0.821837 0.022 Uiso 1 1 calc R
H18B H 0.495595 0.046131 0.766233 0.022 Uiso 1 1 calc R
C19 C 0.52309(8) 0.26170(13) 0.77576(9) 0.0199(4) Uani 1 1 d .
H19A H 0.566648 0.225200 0.771478 0.024 Uiso 1 1 calc R
H19B H 0.526660 0.328480 0.753476 0.024 Uiso 1 1 calc R
C20 C 0.51215(9) 0.28547(14) 0.84197(9) 0.0229(4) Uani 1 1 d .
C21 C 0.48406(9) 0.38016(15) 0.86048(9) 0.0291(4) Uani 1 1 d .
H21 H 0.469896 0.429113 0.830756 0.035 Uiso 1 1 calc R
C22 C 0.47654(12) 0.4037(2) 0.92180(11) 0.0428(5) Uani 1 1 d .
H22 H 0.457479 0.468440 0.933726 0.051 Uiso 1 1 calc R
C23 C 0.49696(14) 0.3325(2) 0.96551(11) 0.0523(7) Uani 1 1 d .
H23 H 0.490921 0.347535 1.007405 0.063 Uiso 1 1 calc R
C24 C 0.52613(15) 0.2396(2) 0.94782(12) 0.0528(8) Uani 1 1 d .
H24 H 0.540357 0.190979 0.977732 0.063 Uiso 1 1 calc R
C25 C 0.53476(11) 0.21674(17) 0.88684(10) 0.0365(5) Uani 1 1 d .
H25 H 0.556287 0.153681 0.875345 0.044 Uiso 1 1 calc R
C26 C 0.49074(8) 0.17399(13) 0.68089(8) 0.0207(3) Uani 1 1 d .
H26A H 0.539346 0.157725 0.680470 0.025 Uiso 1 1 calc R
H26B H 0.466413 0.111784 0.665927 0.025 Uiso 1 1 calc R
C27 C 0.47757(9) 0.26404(13) 0.63823(9) 0.0215(4) Uani 1 1 d .
C28 C 0.52338(11) 0.34391(15) 0.62865(9) 0.0301(4) Uani 1 1 d .
H28 H 0.566436 0.341213 0.647194 0.036 Uiso 1 1 calc R
C29 C 0.50611(13) 0.42824(17) 0.59172(10) 0.0405(5) Uani 1 1 d .
H29 H 0.537564 0.482781 0.585201 0.049 Uiso 1 1 calc R
C30 C 0.44358(14) 0.43290(18) 0.56460(10) 0.0431(5) Uani 1 1 d .
H30 H 0.431712 0.491459 0.540481 0.052 Uiso 1 1 calc R
C31 C 0.39829(12) 0.35236(19) 0.57256(9) 0.0386(5) Uani 1 1 d .
H31 H 0.355626 0.354566 0.553278 0.046 Uiso 1 1 calc R
C32 C 0.41560(10) 0.26864(16) 0.60880(9) 0.0275(4) Uani 1 1 d .
H32 H 0.384613 0.212997 0.613786 0.033 Uiso 1 1 calc R

loop_
_atom_site_aniso_label
_atom_site_aniso_U_11
_atom_site_aniso_U_22
_atom_site_aniso_U_33
_atom_site_aniso_U_23
_atom_site_aniso_U_13
_atom_site_aniso_U_12
Pd1 0.00969(10) 0.00937(10) 0.01764(9) -0.00104(4) 0.00003(4) 0.00041(3)
O1 0.0116(6) 0.0104(5) 0.0289(6) -0.0007(4) -0.0005(4) 0.0005(4)
O2 0.0167(6) 0.0125(7) 0.0548(9) -0.0015(7) -0.0012(6) -0.0003(5)
O3 0.0108(5) 0.0106(5) 0.0248(6) -0.0008(4) -0.0020(4) 0.0003(4)
O4 0.0164(6) 0.0144(7) 0.0469(8) 0.0017(7) -0.0037(5) -0.0022(5)
N1 0.0093(6) 0.0120(6) 0.0174(6) -0.0001(5) -0.0003(4) -0.0001(5)
N2 0.0094(6) 0.0109(6) 0.0230(7) -0.0015(5) -0.0001(5) 0.0004(5)
C1 0.0127(7) 0.0144(8) 0.0262(8) -0.0013(7) 0.0019(7) 0.0016(7)
C2 0.0142(7) 0.0126(7) 0.0280(9) 0.0033(6) -0.0016(6) 0.0009(6)
C3 0.0163(7) 0.0170(7) 0.0203(8) -0.0057(6) 0.0014(6) 0.0014(6)
C4 0.0255(9) 0.0202(8) 0.0175(9) -0.0040(6) 0.0049(7) 0.0014(7)
C5 0.0275(9) 0.0345(10) 0.0212(9) 0.0005(8) 0.0035(7) 0.0077(8)
C6 0.0560(14) 0.0458(13) 0.0230(10) 0.0058(9) 0.0079(9) 0.0241(11)
C7 0.091(2) 0.0254(10) 0.0242(10) 0.0043(8) 0.0189(12) 0.0098(11)
C8 0.0698(16) 0.0275(10) 0.0274(10) -0.0068(8) 0.0170(10) -0.0177(10)
C9 0.0340(10) 0.0300(10) 0.0207(9) -0.0065(7) 0.0055(7) -0.0097(8)
C10 0.0126(7) 0.0167(8) 0.0235(9) -0.0012(6) -0.0012(6) -0.0025(6)
C11 0.0164(8) 0.0228(8) 0.0233(9) 0.0011(7) -0.0011(7) -0.0065(6)
C12 0.0270(9) 0.0238(8) 0.0231(9) -0.0014(7) -0.0016(7) -0.0054(7)
C13 0.0373(10) 0.0370(11) 0.0261(10) -0.0073(8) 0.0019(8) -0.0077(9)
C14 0.0413(12) 0.0524(13) 0.0183(10) 0.0029(9) -0.0029(9) -0.0138(10)
C15 0.0328(10) 0.0445(12) 0.0295(10) 0.0127(9) -0.0083(8) -0.0067(9)
C16 0.0225(8) 0.0292(9) 0.0311(10) 0.0053(8) -0.0050(7) -0.0025(7)
C17 0.0116(7) 0.0108(8) 0.0256(8) 0.0009(6) -0.0010(6) 0.0019(7)
C18 0.0139(7) 0.0129(7) 0.0289(9) 0.0031(6) -0.0027(6) -0.0004(6)
C19 0.0127(7) 0.0153(8) 0.0318(10) -0.0009(7) -0.0018(7) -0.0022(6)
C20 0.0185(8) 0.0208(8) 0.0292(10) 0.0014(7) -0.0043(7) -0.0069(7)
C21 0.0274(9) 0.0288(9) 0.0310(10) -0.0044(8) -0.0031(8) -0.0050(7)
C22 0.0420(12) 0.0514(14) 0.0350(12) -0.0150(10) -0.0001(10) -0.0109(10)
C23 0.0663(16) 0.0642(17) 0.0265(11) -0.0043(11) -0.0003(11) -0.0370(14)
C24 0.0727(18) 0.0488(14) 0.0370(14) 0.0175(11) -0.0223(13) -0.0377(13)
C25 0.0424(12) 0.0285(10) 0.0386(12) 0.0082(9) -0.0175(10) -0.0147(9)
C26 0.0162(7) 0.0177(7) 0.0282(9) -0.0054(7) 0.0039(6) 0.0018(6)
C27 0.0230(9) 0.0188(8) 0.0226(9) -0.0044(6) 0.0059(7) -0.0007(6)
C28 0.0365(10) 0.0290(10) 0.0247(9) -0.0040(8) 0.0056(8) -0.0120(8)
C29 0.0680(15) 0.0274(10) 0.0261(10) -0.0029(8) 0.0090(10) -0.0184(10)
C30 0.0728(16) 0.0334(11) 0.0232(10) 0.0024(8) -0.0013(10) 0.0037(11)
C31 0.0438(12) 0.0489(13) 0.0229(10) 0.0026(9) -0.0006(9) 0.0098(10)
C32 0.0263(9) 0.0333(10) 0.0230(10) 0.0000(7) 0.0037(7) -0.0011(7)

loop_
_atom_type_symbol
_atom_type_description
_atom_type_scat_dispersion_real
_atom_type_scat_dispersion_imag
_atom_type_scat_source
C C 0.0000 0.0000 'International Tables Vol C Tables 4.2.6.8 and 6.1.1.4'
H H 0.0000 0.0000 'International Tables Vol C Tables 4.2.6.8 and 6.1.1.4'
N N 0.0010 0.0010 'International Tables Vol C Tables 4.2.6.8 and 6.1.1.4'
O O 0.0020 0.0020 'International Tables Vol C Tables 4.2.6.8 and 6.1.1.4'
Pd Pd -0.5290 2.5730 'International Tables Vol C Tables 4.2.6.8 and 6.1.1.4'

loop_
_geom_angle_atom_site_label_1
_geom_angle_atom_site_label_2
_geom_angle_atom_site_label_3
_geom_angle
O1 Pd1 O3 178.99(5)
O1 Pd1 N1 83.33(5)
O1 Pd1 N2 96.33(5)
O3 Pd1 N1 97.31(5)
O3 Pd1 N2 83.08(5)
N1 Pd1 N2 176.58(5)
C1 O1 Pd1 115.08(11)
C17 O3 Pd1 113.72(11)
C2 N1 Pd1 104.77(9)
C2 N1 C3 106.74(12)
C2 N1 C10 111.73(12)
C3 N1 Pd1 107.19(9)
C10 N1 Pd1 117.67(10)
C10 N1 C3 108.16(12)
C18 N2 Pd1 103.70(9)
C18 N2 C19 112.06(13)
C18 N2 C26 108.51(13)
C19 N2 Pd1 115.04(10)
C26 N2 Pd1 108.95(10)
C26 N2 C19 108.35(13)
O1 C1 C2 115.27(15)
O2 C1 O1 123.70(17)
O2 C1 C2 120.98(16)
N1 C2 C1 110.60(13)
N1 C2 H2A 109.5
N1 C2 H2B 109.5
C1 C2 H2A 109.5
C1 C2 H2B 109.5
H2A C2 H2B 108.1
N1 C3 H3A 108.8
N1 C3 H3B 108.8
H3A C3 H3B 107.7
C4 C3 N1 113.76(13)
C4 C3 H3A 108.8
C4 C3 H3B 108.8
C5 C4 C3 120.03(17)
C9 C4 C3 121.19(17)
C9 C4 C5 118.77(18)
C4 C5 H5 120.0
C6 C5 C4 120.0(2)
C6 C5 H5 120.0
C5 C6 H6 119.7
C7 C6 C5 120.6(2)
C7 C6 H6 119.7
C6 C7 H7 120.0
C6 C7 C8 119.9(2)
C8 C7 H7 120.0
C7 C8 H8 119.9
C7 C8 C9 120.2(2)
C9 C8 H8 119.9
C4 C9 H9 119.8
C8 C9 C4 120.5(2)
C8 C9 H9 119.8
N1 C10 H10A 108.3
N1 C10 H10B 108.3
H10A C10 H10B 107.4
C11 C10 N1 116.09(14)
C11 C10 H10A 108.3
C11 C10 H10B 108.3
C12 C11 C10 120.70(16)
C12 C11 C16 118.69(18)
C16 C11 C10 120.41(17)
C11 C12 H12 119.8
C13 C12 C11 120.49(19)
C13 C12 H12 119.8
C12 C13 H13 119.9
C14 C13 C12 120.2(2)
C14 C13 H13 119.9
C13 C14 H14 120.1
C15 C14 C13 119.8(2)
C15 C14 H14 120.1
C14 C15 H15 119.8
C14 C15 C16 120.3(2)
C16 C15 H15 119.8
C11 C16 H16 119.7
C15 C16 C11 120.5(2)
C15 C16 H16 119.7
O3 C17 C18 115.94(15)
O4 C17 O3 123.35(18)
O4 C17 C18 120.59(16)
N2 C18 C17 110.81(13)
N2 C18 H18A 109.5
N2 C18 H18B 109.5
C17 C18 H18A 109.5
C17 C18 H18B 109.5
H18A C18 H18B 108.1
N2 C19 H19A 108.4
N2 C19 H19B 108.4
H19A C19 H19B 107.4
C20 C19 N2 115.71(14)
C20 C19 H19A 108.4
C20 C19 H19B 108.4
C21 C20 C19 121.08(17)
C21 C20 C25 118.09(19)
C25 C20 C19 120.63(18)
C20 C21 H21 119.5
C22 C21 C20 121.0(2)
C22 C21 H21 119.5
C21 C22 H22 120.1
C23 C22 C21 119.9(2)
C23 C22 H22 120.1
C22 C23 H23 120.1
C24 C23 C22 119.7(2)
C24 C23 H23 120.1
C23 C24 H24 119.7
C23 C24 C25 120.5(2)
C25 C24 H24 119.7
C20 C25 H25 119.6
C24 C25 C20 120.8(2)
C24 C25 H25 119.6
N2 C26 H26A 109.0
N2 C26 H26B 109.0
H26A C26 H26B 107.8
C27 C26 N2 113.12(13)
C27 C26 H26A 109.0
C27 C26 H26B 109.0
C28 C27 C26 123.01(18)
C28 C27 C32 118.65(18)
C32 C27 C26 118.31(16)
C27 C28 H28 120.0
C27 C28 C29 119.9(2)
C29 C28 H28 120.0
C28 C29 H29 119.8
C30 C29 C28 120.5(2)
C30 C29 H29 119.8
C29 C30 H30 120.0
C29 C30 C31 120.0(2)
C31 C30 H30 120.0
C30 C31 H31 120.3
C32 C31 C30 119.5(2)
C32 C31 H31 120.3
C27 C32 H32 119.3
C31 C32 C27 121.44(19)
C31 C32 H32 119.3

loop_
_geom_bond_atom_site_label_1
_geom_bond_atom_site_label_2
_geom_bond_distance
Pd1 O1 1.9971(12)
Pd1 O3 2.0047(12)
Pd1 N1 2.0562(13)
Pd1 N2 2.0615(14)
O1 C1 1.300(2)
O2 C1 1.220(2)
O3 C17 1.303(2)
O4 C17 1.221(2)
N1 C2 1.499(2)
N1 C3 1.513(2)
N1 C10 1.506(2)
N2 C18 1.489(2)
N2 C19 1.517(2)
N2 C26 1.515(2)
C1 C2 1.525(2)
C2 H2A 0.9900
C2 H2B 0.9900
C3 H3A 0.9900
C3 H3B 0.9900
C3 C4 1.508(2)
C4 C5 1.400(3)
C4 C9 1.391(3)
C5 H5 0.9500
C5 C6 1.388(3)
C6 H6 0.9500
C6 C7 1.373(4)
C7 H7 0.9500
C7 C8 1.382(4)
C8 H8 0.9500
C8 C9 1.387(3)
C9 H9 0.9500
C10 H10A 0.9900
C10 H10B 0.9900
C10 C11 1.503(3)
C11 C12 1.396(3)
C11 C16 1.401(3)
C12 H12 0.9500
C12 C13 1.392(3)
C13 H13 0.9500
C13 C14 1.390(3)
C14 H14 0.9500
C14 C15 1.383(3)
C15 H15 0.9500
C15 C16 1.389(3)
C16 H16 0.9500
C17 C18 1.523(2)
C18 H18A 0.9900
C18 H18B 0.9900
C19 H19A 0.9900
C19 H19B 0.9900
C19 C20 1.505(3)
C20 C21 1.398(3)
C20 C25 1.399(3)
C21 H21 0.9500
C21 C22 1.391(3)
C22 H22 0.9500
C22 C23 1.388(4)
C23 H23 0.9500
C23 C24 1.382(4)
C24 H24 0.9500
C24 C25 1.385(4)
C25 H25 0.9500
C26 H26A 0.9900
C26 H26B 0.9900
C26 C27 1.512(2)
C27 C28 1.388(3)
C27 C32 1.395(3)
C28 H28 0.9500
C28 C29 1.396(3)
C29 H29 0.9500
C29 C30 1.382(4)
C30 H30 0.9500
C30 C31 1.383(3)
C31 H31 0.9500
C31 C32 1.382(3)
C32 H32 0.9500
